data_7247381
loop_
_publ_author_name
'Krishna, Anugam V.'
'Sanwal, Shyam D.'
'Rath, Sibani'
'Lakshmi, P. R.'
'Ramachary, Dhevalapally B.'

_publ_section_title
;
 Conformation-controlled catalytic asymmetric synthesis of Swaminathan
 ketones
;
_journal_issue 2
_journal_name_full 'Green Chemistry'
_journal_page_first 771
_journal_page_last 784
_journal_paper_doi 10.1039/D3GC02975A
_journal_volume 26
_journal_year 2024
_chemical_absolute_configuration rm
_chemical_formula_moiety 'C18 H20 O2'
_chemical_formula_sum 'C18 H20 O2'
_chemical_formula_weight 268.34
_space_group_crystal_system orthorhombic
_space_group_IT_number 19
_space_group_name_Hall 'P 2ac 2ab'
_space_group_name_H-M_alt 'P 21 21 21'
_atom_sites_solution_hydrogens geom
_audit_creation_date 2023-01-25
_audit_creation_method
;
Olex2 1.3
(compiled 2020.11.12 svn.r5f609507 for OlexSys, GUI svn.r6408)
;
_audit_update_record
;
2023-04-23 deposited with the CCDC.	2023-09-12 downloaded from the CCDC.
;
_cell_angle_alpha 90
_cell_angle_beta 90
_cell_angle_gamma 90
_cell_formula_units_Z 4
_cell_length_a 7.3138(4)
_cell_length_b 12.6070(6)
_cell_length_c 15.9123(10)
_cell_measurement_reflns_used 8513
_cell_measurement_temperature 299.2(2)
_cell_measurement_theta_max 23.5440
_cell_measurement_theta_min 2.0600
_cell_volume 1467.19(14)
_computing_cell_refinement 'CrysAlisPro 1.171.40.35a (Rigaku OD, 2018)'
_computing_data_collection 'CrysAlisPro 1.171.40.35a (Rigaku OD, 2018)'
_computing_data_reduction 'CrysAlisPro 1.171.40.35a (Rigaku OD, 2018)'
_computing_molecular_graphics 'Olex2 1.3 (Dolomanov et al., 2009)'
_computing_publication_material 'Olex2 1.3 (Dolomanov et al., 2009)'
_computing_structure_refinement 'SHELXL 2013/1 (Sheldrick, 2015)'
_computing_structure_solution 'ShelXT (Sheldrick, 2015)'
_diffrn_ambient_environment air
_diffrn_ambient_temperature 299.2(2)
_diffrn_detector 'CCD plate'
_diffrn_detector_area_resol_mean 10.0000
_diffrn_detector_type HyPix3000
_diffrn_measured_fraction_theta_full 0.999
_diffrn_measured_fraction_theta_max 0.974
_diffrn_measurement_details
;
List of Runs (angles in degrees, time in seconds):

  # Type    Start    End  Width  t~exp~   \w     \q     \k     \f   Frames
#--------------------------------------------------------------------------
  1  \w    -53.00  43.00   0.50    7.00    --   16.22 -55.00 -60.00  192
  2  \w     10.00  71.00   0.50    7.00    --   16.22-125.00 -30.00  122
  3  \w    -37.00  22.00   0.50    7.00    --  -14.97 -94.00-120.00  118
  4  \w    -30.00  22.00   0.50    7.00    --  -14.97 -97.00-156.00  104
  5  \w    -46.00  58.00   0.50    7.00    --  -14.97  77.00-180.00  208
  6  \w    -69.00 -10.00   0.50    7.00    --  -14.97 125.00 -90.00  118
  7  \w    -69.00 -10.00   0.50    7.00    --  -14.97 125.00 -60.00  118
  8  \w    -69.00 -10.00   0.50    7.00    --  -14.97 125.00   0.00  118
  9  \w    -69.00 -10.00   0.50    7.00    --  -14.97 125.00 -30.00  118
 10  \w    -46.00  58.00   0.50    7.00    --  -14.97  77.00  90.00  208
 11  \w    -37.00  22.00   0.50    7.00    --  -14.97 -94.00  90.00  118
 12  \w    -87.00  16.00   0.50    7.00    --  -14.97 -75.00  88.00  206
 13  \w    -85.00 -60.00   0.50    7.00    --  -14.97 -61.00 -30.00   50
;
_diffrn_measurement_device 'four-circle diffractometer'
_diffrn_measurement_device_type 'XtaLAB Synergy, Single source at offset/far, HyPix3000'
_diffrn_measurement_method '\w scans'
_diffrn_orient_matrix_type 'CrysAlisPro convention (1999,Acta A55,543-557)'
_diffrn_orient_matrix_UB_11 0.0201653000
_diffrn_orient_matrix_UB_12 0.0411145000
_diffrn_orient_matrix_UB_13 0.0289763000
_diffrn_orient_matrix_UB_21 0.0889262000
_diffrn_orient_matrix_UB_22 -0.0212625000
_diffrn_orient_matrix_UB_23 0.0059051000
_diffrn_orient_matrix_UB_31 0.0331473000
_diffrn_orient_matrix_UB_32 0.0319423000
_diffrn_orient_matrix_UB_33 -0.0333534000
_diffrn_radiation_monochromator mirror
_diffrn_radiation_probe x-ray
_diffrn_radiation_type 'Mo K\a'
_diffrn_radiation_wavelength 0.71073
_diffrn_reflns_av_R_equivalents 0.0475
_diffrn_reflns_av_unetI/netI 0.0290
_diffrn_reflns_Laue_measured_fraction_full 0.999
_diffrn_reflns_Laue_measured_fraction_max 0.974
_diffrn_reflns_limit_h_max 9
_diffrn_reflns_limit_h_min -9
_diffrn_reflns_limit_k_max 15
_diffrn_reflns_limit_k_min -15
_diffrn_reflns_limit_l_max 19
_diffrn_reflns_limit_l_min -20
_diffrn_reflns_number 17583
_diffrn_reflns_point_group_measured_fraction_full 1.000
_diffrn_reflns_point_group_measured_fraction_max 0.963
_diffrn_reflns_theta_full 25.242
_diffrn_reflns_theta_max 26.924
_diffrn_reflns_theta_min 2.061
_diffrn_source 'micro-focus sealed X-ray tube'
_diffrn_source_type 'PhotonJet (Mo) X-ray Source'
_exptl_absorpt_coefficient_mu 0.078
_exptl_absorpt_correction_T_max 1.00000
_exptl_absorpt_correction_T_min 0.63664
_exptl_absorpt_correction_type multi-scan
_exptl_absorpt_process_details
;
CrysAlisPro 1.171.40.35a (Rigaku Oxford Diffraction, 2018)
Empirical absorption correction using spherical harmonics,
 implemented in SCALE3 ABSPACK scaling algorithm.
;
_exptl_crystal_colour 'clear whiteish white'
_exptl_crystal_colour_lustre clear
_exptl_crystal_colour_modifier whiteish
_exptl_crystal_colour_primary white
_exptl_crystal_density_diffrn 1.215
_exptl_crystal_description block
_exptl_crystal_F_000 576
_exptl_crystal_size_max 0.23
_exptl_crystal_size_mid 0.2
_exptl_crystal_size_min 0.14
_refine_diff_density_max 0.123
_refine_diff_density_min -0.099
_refine_diff_density_rms 0.024
_refine_ls_abs_structure_details
;
 Flack x determined using 864 quotients [(I+)-(I-)]/[(I+)+(I-)]
 (Parsons and Flack (2004), Acta Cryst. A60, s61).
;
_refine_ls_abs_structure_Flack -0.2(8)
_refine_ls_extinction_coef 0.055(5)
_refine_ls_extinction_expression Fc^*^=kFc[1+0.001xFc^2^\l^3^/sin(2\q)]^-1/4^
_refine_ls_extinction_method SHELXL
_refine_ls_goodness_of_fit_ref 1.044
_refine_ls_hydrogen_treatment constr
_refine_ls_matrix_type full
_refine_ls_number_parameters 182
_refine_ls_number_reflns 3074
_refine_ls_number_restraints 0
_refine_ls_restrained_S_all 1.044
_refine_ls_R_factor_all 0.0518
_refine_ls_R_factor_gt 0.0381
_refine_ls_shift/su_max 0.000
_refine_ls_shift/su_mean 0.000
_refine_ls_structure_factor_coef Fsqd
_refine_ls_weighting_details
;
 w=1/[\s^2^(Fo^2^)+(0.0495P)^2^+0.0495P]
 where P=(Fo^2^+2Fc^2^)/3
;
_refine_ls_weighting_scheme calc
_refine_ls_wR_factor_gt 0.0938
_refine_ls_wR_factor_ref 0.1021
_reflns_Friedel_coverage 0.710
_reflns_Friedel_fraction_full 1.000
_reflns_Friedel_fraction_max 0.949
_reflns_number_gt 2378
_reflns_number_total 3074
_reflns_threshold_expression 'I > 2\s(I)'
_cod_data_source_file d3gc02975a4.cif
_cod_data_source_block dbr59
_cod_depositor_comments 'Adding full bibliography for 7247377--7247381.cif.'
_cod_database_code 7247381
_shelxl_version_number 2012-9
_chemical_oxdiff_formula 'C H O'
_shelx_space_group_comment
;
The symmetry employed for this shelxl refinement is uniquely defined
by the following loop, which should always be used as a source of
symmetry information in preference to the above space-group names.
They are only intended as comments.
;
_shelx_estimated_absorpt_t_max 0.989
_shelx_estimated_absorpt_t_min 0.982
_reflns_odcompleteness_completeness 99.83
_reflns_odcompleteness_iscentric 1
_reflns_odcompleteness_theta 26.32
_olex2_refinement_description
;
1. Fixed Uiso
 At 1.2 times of:
  All C(H) groups, All C(H,H) groups
2.a Secondary CH2 refined with riding coordinates:
 C12(H12A,H12B), C8(H8A,H8B), C9(H9A,H9B), C2(H2A,H2B), C5(H5A,H5B), C4(H4A,
 H4B), C3(H3A,H3B)
2.b Aromatic/amide H refined with riding coordinates:
 C11(H11), C14(H14), C18(H18), C15(H15), C17(H17), C16(H16)
;
_olex2_submission_special_instructions 'No special instructions were received'
_oxdiff_exptl_absorpt_empirical_details
;
Empirical correction (ABSPACK) includes:
- Absorption correction using spherical harmonics
- Frame scaling
;
_oxdiff_exptl_absorpt_empirical_full_max 2.597
_oxdiff_exptl_absorpt_empirical_full_min 0.474

loop_
_space_group_symop_operation_xyz
'x, y, z'
'-x+1/2, -y, z+1/2'
'-x, y+1/2, -z+1/2'
'x+1/2, -y+1/2, -z'

loop_
_atom_site_label
_atom_site_type_symbol
_atom_site_fract_x
_atom_site_fract_y
_atom_site_fract_z
_atom_site_U_iso_or_equiv
_atom_site_adp_type
_atom_site_occupancy
_atom_site_site_symmetry_order
_atom_site_calc_flag
_atom_site_refinement_flags_posn
_atom_site_refinement_flags_adp
_atom_site_refinement_flags_occupancy
_atom_site_disorder_assembly
_atom_site_disorder_group
O1 O 0.2359(3) 0.85482(12) 0.77239(11) 0.0735(5) Uani 1 1 d . . . . .
C13 C 0.4436(3) 0.66543(16) 0.57933(14) 0.0534(5) Uani 1 1 d . . . . .
C6 C 0.3894(3) 0.59031(15) 0.76671(13) 0.0495(5) Uani 1 1 d . . . . .
O2 O 0.2143(3) 0.35362(14) 0.67769(18) 0.1138(9) Uani 1 1 d . . . . .
C7 C 0.2799(3) 0.67631(14) 0.72443(13) 0.0480(5) Uani 1 1 d . . . . .
C11 C 0.3600(3) 0.48826(17) 0.75072(15) 0.0589(6) Uani 1 1 d . . . . .
H11 H 0.4309 0.4388 0.7794 0.071 Uiso 1 1 calc R U . . .
C1 C 0.2308(3) 0.76163(16) 0.78981(14) 0.0543(5) Uani 1 1 d . . . . .
C12 C 0.3965(4) 0.73022(16) 0.65557(14) 0.0587(6) Uani 1 1 d . . . . .
H12A H 0.3320 0.7932 0.6369 0.070 Uiso 1 1 calc R U . . .
H12B H 0.5100 0.7536 0.6811 0.070 Uiso 1 1 calc R U . . .
C8 C 0.0953(3) 0.63349(17) 0.69149(14) 0.0580(6) Uani 1 1 d . . . . .
H8A H 0.0111 0.6277 0.7384 0.070 Uiso 1 1 calc R U . . .
H8B H 0.0447 0.6845 0.6522 0.070 Uiso 1 1 calc R U . . .
C14 C 0.5815(3) 0.59051(18) 0.58098(17) 0.0658(7) Uani 1 1 d . . . . .
H14 H 0.6447 0.5776 0.6307 0.079 Uiso 1 1 calc R U . . .
C9 C 0.1077(4) 0.52624(18) 0.64814(15) 0.0647(6) Uani 1 1 d . . . . .
H9A H -0.0145 0.4969 0.6433 0.078 Uiso 1 1 calc R U . . .
H9B H 0.1544 0.5367 0.5917 0.078 Uiso 1 1 calc R U . . .
C10 C 0.2252(3) 0.44845(18) 0.69174(17) 0.0660(6) Uani 1 1 d . . . . .
C18 C 0.3549(4) 0.6830(2) 0.50433(15) 0.0673(7) Uani 1 1 d . . . . .
H18 H 0.2621 0.7334 0.5017 0.081 Uiso 1 1 calc R U . . .
C2 C 0.1785(4) 0.7265(2) 0.87656(15) 0.0696(7) Uani 1 1 d . . . . .
H2A H 0.1235 0.6566 0.8738 0.083 Uiso 1 1 calc R U . . .
H2B H 0.0884 0.7751 0.8994 0.083 Uiso 1 1 calc R U . . .
C5 C 0.5364(4) 0.62203(19) 0.82701(17) 0.0710(7) Uani 1 1 d . . . . .
H5A H 0.5857 0.6901 0.8099 0.085 Uiso 1 1 calc R U . . .
H5B H 0.6346 0.5705 0.8242 0.085 Uiso 1 1 calc R U . . .
C15 C 0.6256(5) 0.5351(2) 0.5095(2) 0.0913(9) Uani 1 1 d . . . . .
H15 H 0.7178 0.4843 0.5117 0.110 Uiso 1 1 calc R U . . .
C17 C 0.4016(5) 0.6271(3) 0.43321(18) 0.0879(9) Uani 1 1 d . . . . .
H17 H 0.3402 0.6401 0.3831 0.105 Uiso 1 1 calc R U . . .
C16 C 0.5373(6) 0.5527(3) 0.4356(2) 0.0960(11) Uani 1 1 d . . . . .
H16 H 0.5687 0.5148 0.3875 0.115 Uiso 1 1 calc R U . . .
C4 C 0.4702(5) 0.6303(2) 0.91789(18) 0.0873(9) Uani 1 1 d . . . . .
H4A H 0.4070 0.5653 0.9325 0.105 Uiso 1 1 calc R U . . .
H4B H 0.5759 0.6364 0.9544 0.105 Uiso 1 1 calc R U . . .
C3 C 0.3440(5) 0.7231(3) 0.93447(18) 0.0918(10) Uani 1 1 d . . . . .
H3A H 0.4125 0.7884 0.9280 0.110 Uiso 1 1 calc R U . . .
H3B H 0.3019 0.7195 0.9922 0.110 Uiso 1 1 calc R U . . .

loop_
_atom_site_aniso_label
_atom_site_aniso_U_11
_atom_site_aniso_U_22
_atom_site_aniso_U_33
_atom_site_aniso_U_23
_atom_site_aniso_U_13
_atom_site_aniso_U_12
O1 0.0842(13) 0.0462(9) 0.0902(12) -0.0035(8) 0.0165(10) 0.0108(9)
C13 0.0510(12) 0.0441(10) 0.0650(14) 0.0042(9) 0.0095(11) -0.0039(10)
C6 0.0441(11) 0.0453(11) 0.0593(12) 0.0003(9) 0.0000(10) 0.0048(9)
O2 0.0928(15) 0.0531(10) 0.196(2) -0.0344(13) -0.0270(17) -0.0007(10)
C7 0.0460(11) 0.0412(10) 0.0569(12) 0.0013(8) -0.0008(10) 0.0023(9)
C11 0.0550(13) 0.0474(12) 0.0743(15) 0.0039(11) -0.0014(12) 0.0071(10)
C1 0.0512(12) 0.0468(11) 0.0650(14) -0.0015(9) -0.0019(11) 0.0086(10)
C12 0.0651(14) 0.0439(10) 0.0671(14) 0.0009(10) 0.0087(12) -0.0001(10)
C8 0.0500(12) 0.0564(12) 0.0677(14) 0.0059(11) -0.0066(11) 0.0002(10)
C14 0.0550(14) 0.0633(14) 0.0791(16) 0.0035(12) 0.0123(13) 0.0058(12)
C9 0.0585(14) 0.0635(13) 0.0720(15) -0.0024(11) -0.0060(12) -0.0155(12)
C10 0.0567(14) 0.0496(12) 0.0916(17) -0.0102(12) 0.0054(14) -0.0038(11)
C18 0.0642(15) 0.0739(16) 0.0636(15) 0.0105(13) 0.0032(12) -0.0007(13)
C2 0.0813(18) 0.0684(15) 0.0590(14) -0.0031(12) 0.0041(13) 0.0164(13)
C5 0.0575(14) 0.0631(13) 0.0923(19) -0.0067(13) -0.0214(14) 0.0109(12)
C15 0.090(2) 0.0666(16) 0.118(3) -0.0105(17) 0.040(2) 0.0072(16)
C17 0.094(2) 0.103(2) 0.0674(17) -0.0011(16) 0.0035(16) -0.029(2)
C16 0.116(3) 0.084(2) 0.088(2) -0.0274(18) 0.038(2) -0.025(2)
C4 0.105(2) 0.0822(17) 0.0745(18) -0.0083(14) -0.0382(17) 0.0239(18)
C3 0.120(3) 0.088(2) 0.0666(17) -0.0153(15) -0.0218(17) 0.0253(19)

loop_
_atom_type_symbol
_atom_type_description
_atom_type_scat_dispersion_real
_atom_type_scat_dispersion_imag
_atom_type_scat_source
C C 0.0033 0.0016 'International Tables Vol C Tables 4.2.6.8 and 6.1.1.4'
H H 0.0000 0.0000 'International Tables Vol C Tables 4.2.6.8 and 6.1.1.4'
O O 0.0106 0.0060 'International Tables Vol C Tables 4.2.6.8 and 6.1.1.4'

loop_
_geom_angle_atom_site_label_1
_geom_angle_atom_site_label_2
_geom_angle_atom_site_label_3
_geom_angle
_geom_angle_site_symmetry_1
_geom_angle_site_symmetry_3
_geom_angle_publ_flag
C14 C13 C12 121.5(2) . . ?
C18 C13 C12 120.3(2) . . ?
C18 C13 C14 118.1(2) . . ?
C11 C6 C7 121.7(2) . . ?
C11 C6 C5 119.9(2) . . ?
C5 C6 C7 118.44(18) . . ?
C6 C7 C1 108.97(17) . . ?
C6 C7 C12 109.83(18) . . ?
C6 C7 C8 111.38(16) . . ?
C1 C7 C12 107.49(16) . . ?
C1 C7 C8 105.66(17) . . ?
C8 C7 C12 113.28(18) . . ?
C6 C11 H11 117.7 . . ?
C6 C11 C10 124.7(2) . . ?
C10 C11 H11 117.7 . . ?
O1 C1 C7 121.2(2) . . ?
O1 C1 C2 120.4(2) . . ?
C2 C1 C7 118.40(19) . . ?
C13 C12 C7 117.36(16) . . ?
C13 C12 H12A 108.0 . . ?
C13 C12 H12B 108.0 . . ?
C7 C12 H12A 108.0 . . ?
C7 C12 H12B 108.0 . . ?
H12A C12 H12B 107.2 . . ?
C7 C8 H8A 108.7 . . ?
C7 C8 H8B 108.7 . . ?
H8A C8 H8B 107.6 . . ?
C9 C8 C7 114.35(19) . . ?
C9 C8 H8A 108.7 . . ?
C9 C8 H8B 108.7 . . ?
C13 C14 H14 119.9 . . ?
C15 C14 C13 120.2(3) . . ?
C15 C14 H14 119.9 . . ?
C8 C9 H9A 108.7 . . ?
C8 C9 H9B 108.7 . . ?
H9A C9 H9B 107.6 . . ?
C10 C9 C8 114.32(19) . . ?
C10 C9 H9A 108.7 . . ?
C10 C9 H9B 108.7 . . ?
O2 C10 C11 120.2(3) . . ?
O2 C10 C9 121.8(2) . . ?
C11 C10 C9 118.01(19) . . ?
C13 C18 H18 119.6 . . ?
C13 C18 C17 120.9(3) . . ?
C17 C18 H18 119.6 . . ?
C1 C2 H2A 109.4 . . ?
C1 C2 H2B 109.4 . . ?
C1 C2 C3 111.3(2) . . ?
H2A C2 H2B 108.0 . . ?
C3 C2 H2A 109.4 . . ?
C3 C2 H2B 109.4 . . ?
C6 C5 H5A 108.9 . . ?
C6 C5 H5B 108.9 . . ?
C6 C5 C4 113.4(2) . . ?
H5A C5 H5B 107.7 . . ?
C4 C5 H5A 108.9 . . ?
C4 C5 H5B 108.9 . . ?
C14 C15 H15 119.3 . . ?
C16 C15 C14 121.5(3) . . ?
C16 C15 H15 119.3 . . ?
C18 C17 H17 119.7 . . ?
C16 C17 C18 120.6(3) . . ?
C16 C17 H17 119.7 . . ?
C15 C16 C17 118.7(3) . . ?
C15 C16 H16 120.7 . . ?
C17 C16 H16 120.7 . . ?
C5 C4 H4A 108.7 . . ?
C5 C4 H4B 108.7 . . ?
H4A C4 H4B 107.6 . . ?
C3 C4 C5 114.3(2) . . ?
C3 C4 H4A 108.7 . . ?
C3 C4 H4B 108.7 . . ?
C2 C3 H3A 108.8 . . ?
C2 C3 H3B 108.8 . . ?
C4 C3 C2 113.7(2) . . ?
C4 C3 H3A 108.8 . . ?
C4 C3 H3B 108.8 . . ?
H3A C3 H3B 107.7 . . ?

loop_
_geom_bond_atom_site_label_1
_geom_bond_atom_site_label_2
_geom_bond_distance
_geom_bond_site_symmetry_2
_geom_bond_publ_flag
O1 C1 1.208(2) . ?
C13 C12 1.502(3) . ?
C13 C14 1.382(3) . ?
C13 C18 1.376(3) . ?
C6 C7 1.507(3) . ?
C6 C11 1.329(3) . ?
C6 C5 1.496(3) . ?
O2 C10 1.219(3) . ?
C7 C1 1.539(3) . ?
C7 C12 1.546(3) . ?
C7 C8 1.545(3) . ?
C11 H11 0.9300 . ?
C11 C10 1.451(3) . ?
C1 C2 1.499(3) . ?
C12 H12A 0.9700 . ?
C12 H12B 0.9700 . ?
C8 H8A 0.9700 . ?
C8 H8B 0.9700 . ?
C8 C9 1.521(3) . ?
C14 H14 0.9300 . ?
C14 C15 1.373(4) . ?
C9 H9A 0.9700 . ?
C9 H9B 0.9700 . ?
C9 C10 1.477(3) . ?
C18 H18 0.9300 . ?
C18 C17 1.376(4) . ?
C2 H2A 0.9700 . ?
C2 H2B 0.9700 . ?
C2 C3 1.521(4) . ?
C5 H5A 0.9700 . ?
C5 H5B 0.9700 . ?
C5 C4 1.528(4) . ?
C15 H15 0.9300 . ?
C15 C16 1.361(5) . ?
C17 H17 0.9300 . ?
C17 C16 1.366(5) . ?
C16 H16 0.9300 . ?
C4 H4A 0.9700 . ?
C4 H4B 0.9700 . ?
C4 C3 1.513(4) . ?
C3 H3A 0.9700 . ?
C3 H3B 0.9700 . ?

loop_
_geom_torsion_atom_site_label_1
_geom_torsion_atom_site_label_2
_geom_torsion_atom_site_label_3
_geom_torsion_atom_site_label_4
_geom_torsion
_geom_torsion_site_symmetry_1
_geom_torsion_site_symmetry_2
_geom_torsion_site_symmetry_3
_geom_torsion_site_symmetry_4
_geom_torsion_publ_flag
O1 C1 C2 C3 -87.0(3) . . . . ?
C13 C14 C15 C16 0.7(4) . . . . ?
C13 C18 C17 C16 0.1(4) . . . . ?
C6 C7 C1 O1 139.8(2) . . . . ?
C6 C7 C1 C2 -39.4(3) . . . . ?
C6 C7 C12 C13 68.3(3) . . . . ?
C6 C7 C8 C9 -43.1(3) . . . . ?
C6 C11 C10 O2 176.1(3) . . . . ?
C6 C11 C10 C9 -2.1(4) . . . . ?
C6 C5 C4 C3 -70.2(3) . . . . ?
C7 C6 C11 C10 0.9(4) . . . . ?
C7 C6 C5 C4 91.1(3) . . . . ?
C7 C1 C2 C3 92.2(3) . . . . ?
C7 C8 C9 C10 43.2(3) . . . . ?
C11 C6 C7 C1 138.0(2) . . . . ?
C11 C6 C7 C12 -104.5(2) . . . . ?
C11 C6 C7 C8 21.8(3) . . . . ?
C11 C6 C5 C4 -89.9(3) . . . . ?
C1 C7 C12 C13 -173.24(19) . . . . ?
C1 C7 C8 C9 -161.29(18) . . . . ?
C1 C2 C3 C4 -74.1(3) . . . . ?
C12 C13 C14 C15 -177.8(2) . . . . ?
C12 C13 C18 C17 177.4(2) . . . . ?
C12 C7 C1 O1 20.8(3) . . . . ?
C12 C7 C1 C2 -158.4(2) . . . . ?
C12 C7 C8 C9 81.3(2) . . . . ?
C8 C7 C1 O1 -100.4(3) . . . . ?
C8 C7 C1 C2 80.3(2) . . . . ?
C8 C7 C12 C13 -56.9(3) . . . . ?
C8 C9 C10 O2 161.5(3) . . . . ?
C8 C9 C10 C11 -20.4(3) . . . . ?
C14 C13 C12 C7 -78.5(3) . . . . ?
C14 C13 C18 C17 0.4(4) . . . . ?
C14 C15 C16 C17 -0.2(5) . . . . ?
C18 C13 C12 C7 104.6(3) . . . . ?
C18 C13 C14 C15 -0.8(4) . . . . ?
C18 C17 C16 C15 -0.1(5) . . . . ?
C5 C6 C7 C1 -43.0(3) . . . . ?
C5 C6 C7 C12 74.5(2) . . . . ?
C5 C6 C7 C8 -159.2(2) . . . . ?
C5 C6 C11 C10 -178.1(2) . . . . ?
C5 C4 C3 C2 54.5(4) . . . . ?
